data_2216667
loop_
_publ_author_name
'Jun Hong'

_publ_contact_author_address
;
Department of Chemistry
Jilin Normal University
Siping 136000
People's Republic of China
;
_publ_contact_author_email junhong000@hotmail.com
_publ_contact_author_fax +86-434-3292154
_publ_contact_author_name 'Jun Hong'
_publ_contact_author_phone +86-434-3292154
_publ_section_title
;Bis(\m-4-carboxybenzene-1,2-dicarboxylato)-1:2\k^3^<i>O</i>^3^,<i>O</i>^4^:<i>O</i>^3^;1:2\k^3^<i>O</i>^3^:<i>O</i>^3^,<i>O</i>^4^-bis[1-ethyl-6-fluoro-1,4-dihydro-4-oxo-7-(piperazin-1-yl)quinoline-3-carboxylato-\k^2^<i>O</i>,<i>O</i>']dizinc(II)
 hexahydrate
;
_journal_coeditor_code NC2071
_journal_date_accepted 2007-11-01
_journal_date_recd_electronic 2007-10-31
_journal_issue 12
_journal_name_full 'Acta Crystallographica Section E'
_journal_page_first m2965
_journal_page_last m2965
_journal_paper_category QM
_journal_paper_doi 10.1107/S1600536807055274
_journal_volume 63
_journal_year 2007
_chemical_formula_iupac '[Zn2 (C16 H18 F N3 O3)2 (C9 H4 O6)2] , 6H2 O'
_chemical_formula_moiety 'C50 H56 F2 N6 O24 Zn2'
_chemical_formula_sum 'C50 H56 F2 N6 O24 Zn2'
_chemical_formula_weight 1293.75
_chemical_name_systematic
;
Bis(\m-4-carboxybenzene-1,2-dicarboxylato)-
1:2\k^3^O^3^,O^4^:O^3^;1:2\k^3^O^3^:O^3^,O^4^-
bis[1-ethyl-6-fluoro-1,4-dihydro-4-oxo-7-(piperazin-1-yl)quinoline-3-
carboxylato-\k^2^<i>O</i>,<i>O</i>']
dizinc(II) hexahydrate
;
_space_group_IT_number 2
_symmetry_cell_setting triclinic
_symmetry_space_group_name_Hall '-P 1'
_symmetry_space_group_name_H-M 'P -1'
_atom_sites_solution_hydrogens geom
_atom_sites_solution_primary direct
_atom_sites_solution_secondary difmap
_audit_creation_method SHELXL97
_cell_angle_alpha 66.95(3)
_cell_angle_beta 87.62(3)
_cell_angle_gamma 61.97(3)
_cell_formula_units_Z 1
_cell_length_a 11.296(2)
_cell_length_b 11.764(2)
_cell_length_c 12.398(3)
_cell_measurement_reflns_used 13057
_cell_measurement_temperature 298(2)
_cell_measurement_theta_max 27.48
_cell_measurement_theta_min 3.14
_cell_volume 1317.4(7)
_computing_cell_refinement 'SAINT (Bruker, 1999)'
_computing_data_collection 'SMART (Bruker, 1997)'
_computing_data_reduction 'SAINT (Bruker, 1999)'
_computing_molecular_graphics 'SHELXTL-Plus (Sheldrick, 1990)'
_computing_publication_material 'SHELXL97 (Sheldrick, 1997)'
_computing_structure_refinement 'SHELXL97 (Sheldrick, 1997)'
_computing_structure_solution 'SHELXS97 (Sheldrick, 1997)'
_diffrn_ambient_temperature 298(2)
_diffrn_measured_fraction_theta_full 0.992
_diffrn_measured_fraction_theta_max 0.992
_diffrn_measurement_device_type 'Bruker APEX CCD area-detector'
_diffrn_measurement_method \w
_diffrn_radiation_monochromator graphite
_diffrn_radiation_source 'fine-focus sealed tube'
_diffrn_radiation_type MoK\a
_diffrn_radiation_wavelength 0.71073
_diffrn_reflns_av_R_equivalents 0.0286
_diffrn_reflns_av_sigmaI/netI 0.0376
_diffrn_reflns_limit_h_max 14
_diffrn_reflns_limit_h_min -14
_diffrn_reflns_limit_k_max 15
_diffrn_reflns_limit_k_min -13
_diffrn_reflns_limit_l_max 16
_diffrn_reflns_limit_l_min -15
_diffrn_reflns_number 13057
_diffrn_reflns_theta_full 27.48
_diffrn_reflns_theta_max 27.48
_diffrn_reflns_theta_min 3.14
_exptl_absorpt_coefficient_mu 1.012
_exptl_absorpt_correction_T_max 0.8310
_exptl_absorpt_correction_T_min 0.7444
_exptl_absorpt_correction_type multi-scan
_exptl_absorpt_process_details '(SADABS; Sheldrick, 1996)'
_exptl_crystal_colour colourless
_exptl_crystal_density_diffrn 1.631
_exptl_crystal_density_method 'not measured'
_exptl_crystal_description block
_exptl_crystal_F_000 668
_exptl_crystal_size_max 0.31
_exptl_crystal_size_mid 0.25
_exptl_crystal_size_min 0.19
_refine_diff_density_max 0.463
_refine_diff_density_min -0.306
_refine_ls_extinction_method none
_refine_ls_goodness_of_fit_ref 1.015
_refine_ls_hydrogen_treatment constr
_refine_ls_matrix_type full
_refine_ls_number_parameters 379
_refine_ls_number_reflns 5989
_refine_ls_number_restraints 9
_refine_ls_restrained_S_all 1.990
_refine_ls_R_factor_all 0.0415
_refine_ls_R_factor_gt 0.0352
_refine_ls_shift/su_max 0.007
_refine_ls_shift/su_mean 0.000
_refine_ls_structure_factor_coef Fsqd
_refine_ls_weighting_details 'calc w = 1/[\s^2^(Fo^2^)+(0.0604P)^2^+0.9168P] where P=(Fo^2^+2Fc^2^)/3'
_refine_ls_weighting_scheme calc
_refine_ls_wR_factor_gt 0.0965
_refine_ls_wR_factor_ref 0.1044
_reflns_number_gt 5274
_reflns_number_total 5989
_reflns_threshold_expression I>2\s(I)
_cod_data_source_file nc2071.cif
_cod_data_source_block I
_cod_original_cell_volume 1317.3(5)
_cod_database_code 2216667
_cod_database_fobs_code 2216667

loop_
_symmetry_equiv_pos_as_xyz
'x, y, z'
'-x, -y, -z'

loop_
_atom_site_type_symbol
_atom_site_label
_atom_site_fract_x
_atom_site_fract_y
_atom_site_fract_z
_atom_site_U_iso_or_equiv
_atom_site_adp_type
_atom_site_calc_flag
_atom_site_refinement_flags
_atom_site_occupancy
Zn Zn1 -0.11988(5) 0.52096(5) 0.08633(4) 0.01963(17) Uani d . 1
F F1 0.3341(3) -0.0548(3) 0.5724(2) 0.0315(6) Uani d . 1
O O1 -0.0390(4) 0.8105(4) 0.0927(3) 0.0382(9) Uani d . 1
O O2 -0.1451(3) 0.6892(3) 0.1040(3) 0.0269(7) Uani d . 1
O O3 0.0951(3) 0.4928(3) 0.0671(3) 0.0252(6) Uani d . 1
O O4 0.2887(4) 0.2983(4) 0.1743(3) 0.0340(8) Uani d . 1
O O5 0.4119(4) 0.1723(4) 0.5979(3) 0.0443(10) Uani d . 1
O O6 0.3091(6) 0.3438(5) 0.6612(4) 0.0649(15) Uani d . 1
H H6B 0.3732 0.2937 0.7171 0.078 Uiso d R 1
O O7 -0.3011(3) 0.5376(3) 0.1017(3) 0.0272(7) Uani d . 1
O O8 -0.4599(3) 0.5006(4) 0.1932(3) 0.0307(7) Uani d . 1
O O9 -0.0314(3) 0.3377(3) 0.2322(2) 0.0227(6) Uani d . 1
N N1 -0.2222(3) 0.2296(4) 0.5123(3) 0.0204(7) Uani d . 1
N N2 0.2171(4) -0.1024(4) 0.7755(3) 0.0209(7) Uani d . 1
N N3 0.3583(4) -0.2514(4) 1.0164(3) 0.0232(7) Uani d . 1
H H3B 0.4190 -0.3326 1.0768 0.028 Uiso calc R 1
H H3C 0.3249 -0.1821 1.0419 0.028 Uiso calc R 1
C C1 0.0529(4) 0.5859(4) 0.2505(4) 0.0212(8) Uani d . 1
C C2 0.1611(4) 0.4548(4) 0.2613(3) 0.0195(8) Uani d . 1
C C3 0.2508(4) 0.3620(4) 0.3700(4) 0.0221(8) Uani d . 1
H H3A 0.3238 0.2758 0.3775 0.027 Uiso calc R 1
C C4 0.2330(5) 0.3960(5) 0.4663(4) 0.0246(9) Uani d . 1
C C5 0.1253(5) 0.5263(5) 0.4544(4) 0.0291(10) Uani d . 1
H H5A 0.1127 0.5501 0.5188 0.035 Uiso calc R 1
C C6 0.0375(5) 0.6198(5) 0.3478(4) 0.0273(9) Uani d . 1
H H6A -0.0334 0.7072 0.3404 0.033 Uiso calc R 1
C C7 0.1867(4) 0.4086(4) 0.1619(4) 0.0203(8) Uani d . 1
C C8 -0.0487(4) 0.7019(4) 0.1383(4) 0.0232(8) Uani d . 1
C C9 0.3269(5) 0.2930(5) 0.5819(4) 0.0282(9) Uani d . 1
C C10 -0.2389(4) 0.3663(4) 0.3046(3) 0.0187(8) Uani d . 1
C C11 -0.2937(4) 0.3236(4) 0.4033(4) 0.0210(8) Uani d . 1
H H11A -0.3879 0.3632 0.3935 0.025 Uiso calc R 1
C C12 -0.0811(4) 0.1636(4) 0.5312(3) 0.0174(7) Uani d . 1
C C13 -0.0176(4) 0.1976(4) 0.4332(3) 0.0171(7) Uani d . 1
C C14 -0.0954(4) 0.3054(4) 0.3155(3) 0.0170(7) Uani d . 1
C C15 -0.0041(4) 0.0677(4) 0.6455(3) 0.0189(8) Uani d . 1
H H15A -0.0486 0.0519 0.7101 0.023 Uiso calc R 1
C C16 0.1367(4) -0.0038(4) 0.6641(3) 0.0193(8) Uani d . 1
C C17 0.1978(4) 0.0240(4) 0.5611(4) 0.0201(8) Uani d . 1
C C18 0.1255(4) 0.1228(4) 0.4512(4) 0.0200(8) Uani d . 1
H H18A 0.1706 0.1413 0.3875 0.024 Uiso calc R 1
C C19 0.1459(4) -0.1380(5) 0.8740(4) 0.0233(9) Uani d . 1
H H19A 0.0787 -0.1562 0.8492 0.028 Uiso calc R 1
H H19B 0.0987 -0.0583 0.8950 0.028 Uiso calc R 1
C C20 0.2463(4) -0.2687(5) 0.9821(4) 0.0247(9) Uani d . 1
H H20A 0.1986 -0.2852 1.0485 0.030 Uiso calc R 1
H H20B 0.2838 -0.3510 0.9643 0.030 Uiso calc R 1
C C21 0.4275(5) -0.2153(5) 0.9146(4) 0.0287(10) Uani d . 1
H H21A 0.4691 -0.2926 0.8903 0.034 Uiso calc R 1
H H21B 0.4987 -0.2014 0.9383 0.034 Uiso calc R 1
C C22 0.3252(5) -0.0811(5) 0.8118(4) 0.0278(10) Uani d . 1
H H22A 0.2854 -0.0032 0.8354 0.033 Uiso calc R 1
H H22B 0.3705 -0.0571 0.7452 0.033 Uiso calc R 1
C C23 -0.3403(4) 0.4758(4) 0.1921(3) 0.0201(8) Uani d . 1
C C24 -0.3002(5) 0.2042(5) 0.6093(4) 0.0296(10) Uani d . 1
H H24A -0.2451 0.1091 0.6712 0.035 Uiso calc R 1
H H24B -0.3814 0.2101 0.5785 0.035 Uiso calc R 1
C C25 -0.3403(7) 0.3091(7) 0.6615(5) 0.0502(15) Uani d . 1
H H25A -0.3902 0.2891 0.7242 0.075 Uiso calc R 1
H H25B -0.3966 0.4032 0.6008 0.075 Uiso calc R 1
H H25C -0.2601 0.3026 0.6931 0.075 Uiso calc R 1
O O1W 0.3947(4) 0.0289(4) 0.1959(3) 0.0403(9) Uani d D 1
H H1 0.3596 0.1155 0.1839 0.060 Uiso d RD 1
H H2 0.4260 -0.0044 0.2692 0.060 Uiso d RD 1
O O2W -0.7730(4) 0.9659(4) 0.0955(3) 0.0421(9) Uani d D 1
H H3 -0.8331 1.0442 0.0418 0.063 Uiso d RD 1
H H4 -0.7165 0.9879 0.1117 0.063 Uiso d RD 1
O O3W -0.4213(4) 0.8368(5) 0.1153(4) 0.0521(11) Uani d D 1
H H6 -0.3461 0.8208 0.0908 0.078 Uiso d RD 1
H H5 -0.4603 0.9196 0.1161 0.078 Uiso d RD 1

loop_
_atom_site_aniso_label
_atom_site_aniso_U_11
_atom_site_aniso_U_22
_atom_site_aniso_U_33
_atom_site_aniso_U_12
_atom_site_aniso_U_13
_atom_site_aniso_U_23
Zn1 0.0200(3) 0.0207(3) 0.0132(2) -0.0084(2) 0.00266(17) -0.00461(19)
F1 0.0135(12) 0.0362(15) 0.0273(13) -0.0031(11) -0.0007(10) -0.0082(12)
O1 0.036(2) 0.0218(17) 0.041(2) -0.0139(15) -0.0076(16) 0.0022(15)
O2 0.0198(15) 0.0249(15) 0.0318(16) -0.0061(12) 0.0001(12) -0.0137(14)
O3 0.0205(15) 0.0325(17) 0.0163(13) -0.0084(13) 0.0016(11) -0.0103(13)
O4 0.0289(18) 0.0305(18) 0.0294(17) -0.0016(14) 0.0006(14) -0.0163(15)
O5 0.042(2) 0.037(2) 0.0328(19) -0.0095(17) -0.0129(16) -0.0050(17)
O6 0.093(4) 0.056(3) 0.029(2) -0.021(3) -0.016(2) -0.020(2)
O7 0.0211(15) 0.0306(17) 0.0157(13) -0.0104(13) -0.0008(11) 0.0006(13)
O8 0.0156(14) 0.0338(18) 0.0228(15) -0.0083(13) -0.0024(12) 0.0022(14)
O9 0.0174(14) 0.0249(15) 0.0166(13) -0.0080(12) 0.0038(11) -0.0033(12)
N1 0.0155(16) 0.0231(17) 0.0154(15) -0.0083(14) 0.0021(12) -0.0030(14)
N2 0.0184(17) 0.0223(17) 0.0149(15) -0.0094(14) -0.0032(13) -0.0014(14)
N3 0.0201(17) 0.0212(17) 0.0164(15) -0.0055(14) -0.0045(13) -0.0021(14)
C1 0.020(2) 0.0194(19) 0.0216(19) -0.0093(16) 0.0017(16) -0.0069(17)
C2 0.0190(19) 0.0211(19) 0.0173(18) -0.0092(16) 0.0021(15) -0.0078(16)
C3 0.0198(19) 0.021(2) 0.0211(19) -0.0081(16) 0.0000(15) -0.0065(17)
C4 0.028(2) 0.025(2) 0.0188(19) -0.0138(18) 0.0004(16) -0.0059(17)
C5 0.039(3) 0.031(2) 0.023(2) -0.018(2) 0.0070(19) -0.0163(19)
C6 0.029(2) 0.023(2) 0.030(2) -0.0105(18) 0.0052(18) -0.0145(19)
C7 0.0189(19) 0.022(2) 0.0175(18) -0.0086(16) 0.0025(15) -0.0077(16)
C8 0.019(2) 0.020(2) 0.024(2) -0.0046(16) 0.0023(16) -0.0088(17)
C9 0.033(2) 0.033(2) 0.021(2) -0.019(2) -0.0004(18) -0.0093(19)
C10 0.0173(18) 0.0180(18) 0.0143(17) -0.0060(15) -0.0013(14) -0.0039(15)
C11 0.0150(18) 0.021(2) 0.0184(18) -0.0056(15) 0.0006(14) -0.0044(16)
C12 0.0166(18) 0.0159(18) 0.0164(17) -0.0067(15) 0.0000(14) -0.0052(15)
C13 0.0158(18) 0.0170(18) 0.0149(17) -0.0069(15) -0.0001(14) -0.0045(15)
C14 0.0189(19) 0.0163(18) 0.0138(17) -0.0075(15) 0.0014(14) -0.0059(15)
C15 0.0179(19) 0.0188(19) 0.0148(17) -0.0083(15) -0.0002(14) -0.0030(16)
C16 0.0190(19) 0.0171(18) 0.0169(18) -0.0079(15) -0.0026(15) -0.0033(16)
C17 0.0137(18) 0.022(2) 0.0219(19) -0.0067(15) 0.0010(15) -0.0091(17)
C18 0.0178(19) 0.021(2) 0.0178(18) -0.0089(16) 0.0025(15) -0.0061(16)
C19 0.0181(19) 0.025(2) 0.0191(18) -0.0100(17) -0.0027(15) -0.0019(17)
C20 0.024(2) 0.023(2) 0.0174(18) -0.0107(17) -0.0022(16) -0.0010(17)
C21 0.020(2) 0.038(3) 0.0194(19) -0.0142(19) -0.0037(16) -0.0041(19)
C22 0.026(2) 0.033(2) 0.0197(19) -0.0184(19) -0.0054(17) -0.0001(18)
C23 0.0168(19) 0.0189(19) 0.0176(18) -0.0053(15) -0.0012(15) -0.0052(16)
C24 0.019(2) 0.035(2) 0.0193(19) -0.0109(18) 0.0050(16) -0.0003(19)
C25 0.049(3) 0.045(3) 0.036(3) -0.012(3) 0.023(3) -0.013(3)
O1W 0.041(2) 0.0298(18) 0.044(2) -0.0130(16) -0.0025(17) -0.0144(17)
O2W 0.047(2) 0.0273(18) 0.0373(19) -0.0107(16) -0.0111(17) -0.0079(16)
O3W 0.032(2) 0.063(3) 0.049(2) -0.0019(19) -0.0005(17) -0.039(2)

loop_
_atom_type_symbol
_atom_type_description
_atom_type_scat_dispersion_real
_atom_type_scat_dispersion_imag
_atom_type_scat_source
Zn Zn 0.2839 1.4301 'International Tables Vol C Tables 4.2.6.8 and 6.1.1.4'
F F 0.0171 0.0103 'International Tables Vol C Tables 4.2.6.8 and 6.1.1.4'
O O 0.0106 0.0060 'International Tables Vol C Tables 4.2.6.8 and 6.1.1.4'
N N 0.0061 0.0033 'International Tables Vol C Tables 4.2.6.8 and 6.1.1.4'
C C 0.0033 0.0016 'International Tables Vol C Tables 4.2.6.8 and 6.1.1.4'
H H 0.0000 0.0000 'International Tables Vol C Tables 4.2.6.8 and 6.1.1.4'

loop_
_geom_angle_atom_site_label_1
_geom_angle_atom_site_label_2
_geom_angle_atom_site_label_3
_geom_angle_site_symmetry_1
_geom_angle_site_symmetry_3
_geom_angle
O2 Zn1 O3 . 2_565 121.12(14)
O2 Zn1 O7 . . 101.54(14)
O3 Zn1 O7 2_565 . 101.61(14)
O2 Zn1 O9 . . 116.22(13)
O3 Zn1 O9 2_565 . 116.25(13)
O7 Zn1 O9 . . 91.84(13)
O2 Zn1 O3 . . 80.92(13)
O3 Zn1 O3 2_565 . 76.93(13)
O7 Zn1 O3 . . 177.54(13)
O9 Zn1 O3 . . 87.08(12)
C8 O2 Zn1 . . 124.5(3)
C7 O3 Zn1 . 2_565 123.5(3)
C7 O3 Zn1 . . 116.3(3)
Zn1 O3 Zn1 2_565 . 103.07(13)
C9 O6 H6B . . 112.1
C23 O7 Zn1 . . 128.9(3)
C14 O9 Zn1 . . 122.5(3)
C11 N1 C12 . . 120.0(3)
C11 N1 C24 . . 117.2(3)
C12 N1 C24 . . 122.9(3)
C16 N2 C19 . . 116.8(3)
C16 N2 C22 . . 116.0(3)
C19 N2 C22 . . 111.1(3)
C20 N3 C21 . . 111.0(3)
C20 N3 H3B . . 109.4
C21 N3 H3B . . 109.4
C20 N3 H3C . . 109.4
C21 N3 H3C . . 109.4
H3B N3 H3C . . 108.0
C6 C1 C2 . . 119.4(4)
C6 C1 C8 . . 114.7(4)
C2 C1 C8 . . 125.9(4)
C3 C2 C1 . . 118.8(4)
C3 C2 C7 . . 117.8(4)
C1 C2 C7 . . 123.4(4)
C4 C3 C2 . . 121.3(4)
C4 C3 H3A . . 119.3
C2 C3 H3A . . 119.3
C3 C4 C5 . . 119.4(4)
C3 C4 C9 . . 120.1(4)
C5 C4 C9 . . 120.6(4)
C6 C5 C4 . . 120.2(4)
C6 C5 H5A . . 119.9
C4 C5 H5A . . 119.9
C5 C6 C1 . . 121.0(4)
C5 C6 H6A . . 119.5
C1 C6 H6A . . 119.5
O4 C7 O3 . . 124.8(4)
O4 C7 C2 . . 120.0(4)
O3 C7 C2 . . 115.2(4)
O1 C8 O2 . . 124.3(4)
O1 C8 C1 . . 115.6(4)
O2 C8 C1 . . 119.7(4)
O5 C9 O6 . . 124.7(4)
O5 C9 C4 . . 121.3(4)
O6 C9 C4 . . 113.9(4)
C11 C10 C14 . . 119.0(4)
C11 C10 C23 . . 115.3(4)
C14 C10 C23 . . 125.7(4)
N1 C11 C10 . . 125.0(4)
N1 C11 H11A . . 117.5
C10 C11 H11A . . 117.5
N1 C12 C15 . . 120.9(4)
N1 C12 C13 . . 118.1(3)
C15 C12 C13 . . 120.9(4)
C12 C13 C18 . . 117.9(3)
C12 C13 C14 . . 122.0(4)
C18 C13 C14 . . 120.1(4)
O9 C14 C10 . . 125.6(4)
O9 C14 C13 . . 118.7(4)
C10 C14 C13 . . 115.7(3)
C16 C15 C12 . . 121.2(4)
C16 C15 H15A . . 119.4
C12 C15 H15A . . 119.4
C15 C16 N2 . . 123.1(4)
C15 C16 C17 . . 116.3(4)
N2 C16 C17 . . 120.5(4)
F1 C17 C18 . . 118.1(4)
F1 C17 C16 . . 118.6(3)
C18 C17 C16 . . 123.2(4)
C17 C18 C13 . . 120.0(4)
C17 C18 H18A . . 120.0
C13 C18 H18A . . 120.0
N2 C19 C20 . . 110.6(3)
N2 C19 H19A . . 109.5
C20 C19 H19A . . 109.5
N2 C19 H19B . . 109.5
C20 C19 H19B . . 109.5
H19A C19 H19B . . 108.1
N3 C20 C19 . . 111.6(3)
N3 C20 H20A . . 109.3
C19 C20 H20A . . 109.3
N3 C20 H20B . . 109.3
C19 C20 H20B . . 109.3
H20A C20 H20B . . 108.0
N3 C21 C22 . . 109.6(4)
N3 C21 H21A . . 109.7
C22 C21 H21A . . 109.7
N3 C21 H21B . . 109.7
C22 C21 H21B . . 109.7
H21A C21 H21B . . 108.2
N2 C22 C21 . . 109.8(4)
N2 C22 H22A . . 109.7
C21 C22 H22A . . 109.7
N2 C22 H22B . . 109.7
C21 C22 H22B . . 109.7
H22A C22 H22B . . 108.2
O8 C23 O7 . . 123.3(4)
O8 C23 C10 . . 117.3(4)
O7 C23 C10 . . 119.4(4)
N1 C24 C25 . . 111.8(4)
N1 C24 H24A . . 109.2
C25 C24 H24A . . 109.2
N1 C24 H24B . . 109.2
C25 C24 H24B . . 109.2
H24A C24 H24B . . 107.9
C24 C25 H25A . . 109.5
C24 C25 H25B . . 109.5
H25A C25 H25B . . 109.5
C24 C25 H25C . . 109.5
H25A C25 H25C . . 109.5
H25B C25 H25C . . 109.5
H1 O1W H2 . . 95.1
H3 O2W H4 . . 102.2
H6 O3W H5 . . 109.3

loop_
_geom_bond_atom_site_label_1
_geom_bond_atom_site_label_2
_geom_bond_site_symmetry_2
_geom_bond_distance
Zn1 O2 . 1.962(3)
Zn1 O3 2_565 1.969(3)
Zn1 O7 . 1.970(3)
Zn1 O9 . 1.998(3)
Zn1 O3 . 2.307(3)
F1 C17 . 1.351(5)
O1 C8 . 1.236(6)
O2 C8 . 1.277(5)
O3 C7 . 1.289(5)
O3 Zn1 2_565 1.969(3)
O4 C7 . 1.219(5)
O5 C9 . 1.221(6)
O6 C9 . 1.302(6)
O6 H6B . 0.8200
O7 C23 . 1.267(5)
O8 C23 . 1.242(5)
O9 C14 . 1.274(5)
N1 C11 . 1.335(5)
N1 C12 . 1.387(5)
N1 C24 . 1.480(5)
N2 C16 . 1.392(5)
N2 C19 . 1.466(5)
N2 C22 . 1.474(5)
N3 C20 . 1.475(6)
N3 C21 . 1.481(6)
N3 H3B . 0.9000
N3 H3C . 0.9000
C1 C6 . 1.392(6)
C1 C2 . 1.404(6)
C1 C8 . 1.513(6)
C2 C3 . 1.397(6)
C2 C7 . 1.498(6)
C3 C4 . 1.380(6)
C3 H3A . 0.9300
C4 C5 . 1.392(7)
C4 C9 . 1.485(6)
C5 C6 . 1.373(7)
C5 H5A . 0.9300
C6 H6A . 0.9300
C10 C11 . 1.371(6)
C10 C14 . 1.417(6)
C10 C23 . 1.501(5)
C11 H11A . 0.9300
C12 C15 . 1.402(5)
C12 C13 . 1.403(5)
C13 C18 . 1.406(6)
C13 C14 . 1.456(5)
C15 C16 . 1.383(6)
C15 H15A . 0.9300
C16 C17 . 1.423(6)
C17 C18 . 1.355(6)
C18 H18A . 0.9300
C19 C20 . 1.523(6)
C19 H19A . 0.9700
C19 H19B . 0.9700
C20 H20A . 0.9700
C20 H20B . 0.9700
C21 C22 . 1.511(6)
C21 H21A . 0.9700
C21 H21B . 0.9700
C22 H22A . 0.9700
C22 H22B . 0.9700
C24 C25 . 1.492(8)
C24 H24A . 0.9700
C24 H24B . 0.9700
C25 H25A . 0.9600
C25 H25B . 0.9600
C25 H25C . 0.9600
O1W H1 . 0.8503
O1W H2 . 0.8500
O2W H3 . 0.8500
O2W H4 . 0.8499
O3W H6 . 0.8500
O3W H5 . 0.8643

loop_
_geom_hbond_atom_site_label_D
_geom_hbond_atom_site_label_H
_geom_hbond_atom_site_label_A
_geom_hbond_site_symmetry_A
_geom_hbond_distance_DH
_geom_hbond_distance_HA
_geom_hbond_distance_DA
_geom_hbond_angle_DHA
O1W H1 O4 . 0.85 1.86 2.711(5) 174.1
O3W H6 O2 . 0.85 2.03 2.799(5) 150.6
O1W H2 O5 2_656 0.85 2.07 2.789(5) 142.4
O2W H3 O1 2_475 0.85 1.85 2.688(5) 166.9
N3 H3B O8 1_646 0.90 1.80 2.696(5) 177.2
N3 H3C O2W 1_646 0.90 1.93 2.824(6) 171.1
